data_4326790
loop_
_publ_author_name
'Victor N. Nemykin'
'Andrey V. Maskaev'
'Margarita R. Geraskina'
'Mekhman S. Yusubov'
'Viktor V. Zhdankin'

_publ_contact_author_address
; 
 Department of Chemistry & Biochemistry, 
 1039 University Drive,
 University of Minnesota Duluth, 
 Duluth, MN 55812, USA. 
;
_publ_contact_author_email vnemykin@d.umn.edu
_publ_contact_author_fax '+1 218 7267394'
_publ_contact_author_name 'Victor N. Nemykin'
_publ_contact_author_phone '+1 218 7266729'
_publ_section_title
;
 Preparation and X-ray Crystal Study of Benziodoxaborole Derivatives: New
 Hypervalent Iodine Heterocycles
;
_journal_name_full 'Inorganic Chemistry'
_journal_page_first 11263
_journal_page_last 11272
_journal_paper_doi 10.1021/ic201922n
_journal_volume 50
_journal_year 2011
_chemical_formula_moiety 'C32 H36 B4 F4 I4 O12'
_chemical_formula_sum 'C32 H36 B4 F4 I4 O12'
_chemical_formula_weight 1239.45
_space_group_IT_number 15
_symmetry_cell_setting monoclinic
_symmetry_space_group_name_Hall '-C 2yc'
_symmetry_space_group_name_H-M 'C 1 2/c 1'
_atom_sites_solution_hydrogens geom
_atom_sites_solution_primary direct
_audit_creation_date 11-07-03
_audit_creation_method CRYSTALS_ver_14.11
_cell_angle_alpha 90
_cell_angle_beta 99.240(7)
_cell_angle_gamma 90
_cell_formula_units_Z 8
_cell_length_a 15.3210(3)
_cell_length_b 13.6647(2)
_cell_length_c 37.391(3)
_cell_measurement_reflns_used 8610
_cell_measurement_temperature 123
_cell_measurement_theta_max 28
_cell_measurement_theta_min 2
_cell_volume 7726.5(7)
_computing_cell_refinement 'CrystalClear 2.0'
_computing_data_collection 'CrystalClear 2.0'
_computing_data_reduction 'CrystalStructure 4.0'
_computing_molecular_graphics 'CAMERON (Watkin et al., 1996)'
_computing_publication_material 'CRYSTALS (Betteridge et al., 2003)'
_computing_structure_refinement 'CRYSTALS (Betteridge et al., 2003)'
_computing_structure_solution 'SHELXS 86 (Sheldrick, 1986)'
_diffrn_ambient_temperature 123
_diffrn_measured_fraction_theta_full 0.991
_diffrn_measured_fraction_theta_max 0.970
_diffrn_measurement_device 'Rigaku RAPID II'
_diffrn_measurement_device_type 'Image Plate'
_diffrn_measurement_method \w
_diffrn_radiation_monochromator graphite
_diffrn_radiation_type 'Mo K\a'
_diffrn_radiation_wavelength 0.71075
_diffrn_reflns_av_R_equivalents 0.045
_diffrn_reflns_limit_h_max 19
_diffrn_reflns_limit_h_min -19
_diffrn_reflns_limit_k_max 17
_diffrn_reflns_limit_k_min -17
_diffrn_reflns_limit_l_max 42
_diffrn_reflns_limit_l_min -48
_diffrn_reflns_number 24417
_diffrn_reflns_theta_full 25.007
_diffrn_reflns_theta_max 27.480
_diffrn_reflns_theta_min 3.032
_diffrn_standards_decay_% 0.00
_diffrn_standards_interval_time 6
_diffrn_standards_number 8610
_exptl_absorpt_coefficient_mu 3.306
_exptl_absorpt_correction_T_max 0.63
_exptl_absorpt_correction_T_min 0.43
_exptl_absorpt_correction_type multi-scan
_exptl_absorpt_process_details 'DENZO/SCALEPACK (Otwinowski & Minor, 1997)'
_exptl_crystal_colour colorless
_exptl_crystal_density_diffrn 2.131
_exptl_crystal_description plate
_exptl_crystal_F_000 4736
_exptl_crystal_size_max 0.290
_exptl_crystal_size_mid 0.230
_exptl_crystal_size_min 0.140
_refine_diff_density_max 1.65
_refine_diff_density_min -1.44
_refine_ls_extinction_method none
_refine_ls_goodness_of_fit_ref 1.0016
_refine_ls_hydrogen_treatment none
_refine_ls_matrix_type full
_refine_ls_number_parameters 505
_refine_ls_number_reflns 8578
_refine_ls_number_restraints 0
_refine_ls_R_factor_all 0.0561
_refine_ls_R_factor_gt 0.0393
_refine_ls_shift/su_max 0.0012066
_refine_ls_shift/su_mean 0.0000306
_refine_ls_structure_factor_coef Fsqd
_refine_ls_weighting_details
;
 Method= Modified Sheldrick 
 w=1/[\s^2^(F^2^) + ( 0.00P)^2^ +*****P] 
 ,where P=(max(Fo^2^,0) + 2Fc^2^)/3 
;
_refine_ls_weighting_scheme calc
_refine_ls_wR_factor_all 0.0753
_refine_ls_wR_factor_gt 0.0700
_refine_ls_wR_factor_ref 0.0753
_reflns_limit_h_max 19
_reflns_limit_h_min -19
_reflns_limit_k_max 17
_reflns_limit_k_min 0
_reflns_limit_l_max 48
_reflns_limit_l_min 0
_reflns_number_gt 6842
_reflns_number_total 8610
_reflns_threshold_expression I>2.0\s(I)
_oxford_diffrn_Wilson_B_factor 0.00
_oxford_diffrn_Wilson_scale 0.00
_oxford_refine_ls_r_factor_ref 0.0561
_oxford_refine_ls_scale 0.21704(7)
_oxford_reflns_number_all 8578
_oxford_reflns_threshold_expression_ref I>-10.0\s(I)
_oxford_structure_analysis_title '_04042011-1'
_cod_data_source_file ic201922n_si_001_4.cif
_cod_data_source_block 4
_cod_original_sg_symbol_H-M 'C 1 2/c 1 '
_cod_database_code 4326790

loop_
_symmetry_equiv_pos_as_xyz
x,y,z
-x,-y,-z
x+1/2,y+1/2,z
-x+1/2,-y+1/2,-z
-x,y,-z+1/2
x,-y,z+1/2
-x+1/2,y+1/2,-z+1/2
x+1/2,-y+1/2,z+1/2

loop_
_atom_site_label
_atom_site_type_symbol
_atom_site_fract_x
_atom_site_fract_y
_atom_site_fract_z
_atom_site_U_iso_or_equiv
_atom_site_occupancy
_atom_site_adp_type
_atom_site_refinement_flags_posn
I1 I 0.53803(2) 0.36211(3) 0.385084(9) 0.0182 1.0000 Uani .
O2 O 0.6578(2) 0.4562(3) 0.38845(9) 0.0167 1.0000 Uani .
B2 B 0.7328(4) 0.4272(5) 0.41719(16) 0.0169 1.0000 Uani .
O6 O 0.7112(2) 0.3275(3) 0.42508(10) 0.0190 1.0000 Uani .
C16 C 0.7501(4) 0.2854(4) 0.45796(15) 0.0253 1.0000 Uani .
O5 O 0.8188(2) 0.4348(3) 0.40354(9) 0.0154 1.0000 Uani .
I2 I 0.91018(2) 0.55350(3) 0.423496(9) 0.0197 1.0000 Uani .
O4 O 0.9826(3) 0.6658(3) 0.44888(12) 0.0357 1.0000 Uani .
C15 C 1.0511(5) 0.6373(6) 0.47638(19) 0.0470 1.0000 Uani .
C9 C 0.8175(4) 0.5621(4) 0.46022(15) 0.0212 1.0000 Uani .
C10 C 0.7446(3) 0.5015(4) 0.45208(14) 0.0188 1.0000 Uani .
C11 C 0.6866(4) 0.5103(4) 0.47649(15) 0.0234 1.0000 Uani .
F2 F 0.6118(2) 0.4545(3) 0.47133(9) 0.0294 1.0000 Uani .
C12 C 0.6983(4) 0.5711(5) 0.50645(17) 0.0319 1.0000 Uani .
C13 C 0.7727(4) 0.6298(5) 0.51257(18) 0.0352 1.0000 Uani .
C14 C 0.8335(4) 0.6264(4) 0.48894(17) 0.0302 1.0000 Uani .
B3 B 0.8532(4) 0.3656(5) 0.37821(16) 0.0170 1.0000 Uani .
O9 O 0.9193(2) 0.4213(3) 0.36362(10) 0.0180 1.0000 Uani .
C24 C 0.9729(4) 0.3710(5) 0.34230(16) 0.0261 1.0000 Uani .
O8 O 0.7803(2) 0.3345(2) 0.34940(10) 0.0158 1.0000 Uani .
I3 I 0.72487(2) 0.18693(3) 0.352874(9) 0.0192 1.0000 Uani .
O7 O 0.6914(3) 0.0461(3) 0.36323(12) 0.0315 1.0000 Uani .
C23 C 0.6434(5) 0.0368(5) 0.39266(19) 0.0400 1.0000 Uani .
C17 C 0.8406(4) 0.1775(4) 0.39215(14) 0.0184 1.0000 Uani .
C18 C 0.8868(3) 0.2644(4) 0.39904(14) 0.0166 1.0000 Uani .
C19 C 0.9597(4) 0.2560(4) 0.42604(15) 0.0220 1.0000 Uani .
F3 F 1.0118(2) 0.3365(2) 0.43465(9) 0.0292 1.0000 Uani .
C20 C 0.9845(4) 0.1710(5) 0.44505(16) 0.0286 1.0000 Uani .
C21 C 0.9365(4) 0.0876(4) 0.43621(17) 0.0278 1.0000 Uani .
C22 C 0.8628(4) 0.0898(4) 0.40901(16) 0.0265 1.0000 Uani .
B4 B 0.7295(4) 0.3983(4) 0.32066(16) 0.0168 1.0000 Uani .
O12 O 0.6462(2) 0.3496(3) 0.31161(9) 0.0166 1.0000 Uani .
C32 C 0.5908(4) 0.3758(5) 0.27877(14) 0.0251 1.0000 Uani .
O11 O 0.7210(2) 0.4998(3) 0.33414(9) 0.0148 1.0000 Uani .
B1 B 0.6609(4) 0.5317(5) 0.36011(16) 0.0165 1.0000 Uani .
O3 O 0.6996(2) 0.6225(3) 0.37441(10) 0.0178 1.0000 Uani .
C8 C 0.6489(4) 0.6822(5) 0.39392(16) 0.0274 1.0000 Uani .
C2 C 0.5582(3) 0.5378(4) 0.33951(13) 0.0150 1.0000 Uani .
C1 C 0.4946(4) 0.4707(4) 0.34551(13) 0.0184 1.0000 Uani .
C6 C 0.4082(3) 0.4659(4) 0.32718(15) 0.0217 1.0000 Uani .
C5 C 0.3831(4) 0.5365(5) 0.30125(16) 0.0277 1.0000 Uani .
C4 C 0.4413(4) 0.6079(4) 0.29385(16) 0.0258 1.0000 Uani .
C3 C 0.5267(4) 0.6046(4) 0.31278(15) 0.0212 1.0000 Uani .
F1 F 0.5841(2) 0.6745(2) 0.30449(10) 0.0309 1.0000 Uani .
I4 I 0.81114(2) 0.61395(2) 0.318092(9) 0.0168 1.0000 Uani .
O10 O 0.8993(3) 0.6935(3) 0.29615(11) 0.0254 1.0000 Uani .
C31 C 0.9878(4) 0.6633(5) 0.30795(19) 0.0341 1.0000 Uani .
C25 C 0.8165(3) 0.5043(4) 0.27852(13) 0.0164 1.0000 Uani .
C26 C 0.7820(3) 0.4133(4) 0.28603(14) 0.0156 1.0000 Uani .
C27 C 0.7911(3) 0.3431(4) 0.26036(15) 0.0199 1.0000 Uani .
F4 F 0.7620(2) 0.2508(2) 0.26586(9) 0.0256 1.0000 Uani .
C28 C 0.8261(4) 0.3594(4) 0.22933(16) 0.0267 1.0000 Uani .
C29 C 0.8567(4) 0.4525(4) 0.22314(16) 0.0264 1.0000 Uani .
C30 C 0.8538(4) 0.5269(4) 0.24807(15) 0.0242 1.0000 Uani .
O1 O 0.4215(3) 0.2904(3) 0.37482(11) 0.0249 1.0000 Uani .
C7 C 0.3582(4) 0.3145(5) 0.3967(2) 0.0364 1.0000 Uani .
H163 H 0.7456 0.2154 0.4567 0.0392 1.0000 Uiso R
H162 H 0.7202 0.3088 0.4771 0.0389 1.0000 Uiso R
H161 H 0.8112 0.3030 0.4632 0.0389 1.0000 Uiso R
H121 H 0.6566 0.5723 0.5222 0.0380 1.0000 Uiso R
H131 H 0.7818 0.6717 0.5325 0.0421 1.0000 Uiso R
H141 H 0.8831 0.6665 0.4925 0.0370 1.0000 Uiso R
H243 H 0.9937 0.4154 0.3257 0.0403 1.0000 Uiso R
H242 H 1.0227 0.3419 0.3573 0.0402 1.0000 Uiso R
H241 H 0.9400 0.3205 0.3284 0.0403 1.0000 Uiso R
H201 H 1.0332 0.1712 0.4636 0.0332 1.0000 Uiso R
H211 H 0.9530 0.0289 0.4483 0.0343 1.0000 Uiso R
H221 H 0.8298 0.0338 0.4023 0.0322 1.0000 Uiso R
H323 H 0.5300 0.3683 0.2819 0.0380 1.0000 Uiso R
H322 H 0.6020 0.4423 0.2728 0.0381 1.0000 Uiso R
H321 H 0.6032 0.3344 0.2594 0.0378 1.0000 Uiso R
H83 H 0.6637 0.7492 0.3908 0.0420 1.0000 Uiso R
H82 H 0.6615 0.6672 0.4191 0.0422 1.0000 Uiso R
H81 H 0.5867 0.6741 0.3857 0.0422 1.0000 Uiso R
H61 H 0.3690 0.4167 0.3320 0.0272 1.0000 Uiso R
H51 H 0.3256 0.5359 0.2883 0.0329 1.0000 Uiso R
H41 H 0.4243 0.6565 0.2767 0.0310 1.0000 Uiso R
H281 H 0.8291 0.3089 0.2129 0.0318 1.0000 Uiso R
H291 H 0.8790 0.4646 0.2020 0.0311 1.0000 Uiso R
H301 H 0.8756 0.5895 0.2446 0.0293 1.0000 Uiso R
H231 H 0.6297 -0.0323 0.3961 0.0482 1.0000 Uiso R
H232 H 0.6791 0.0622 0.4148 0.0482 1.0000 Uiso R
H233 H 0.5883 0.0742 0.3873 0.0482 1.0000 Uiso R
H71 H 0.3047 0.2754 0.3893 0.0443 1.0000 Uiso R
H72 H 0.3822 0.3005 0.4221 0.0443 1.0000 Uiso R
H73 H 0.3436 0.3842 0.3940 0.0443 1.0000 Uiso R
H151 H 1.0824 0.6954 0.4872 0.0577 1.0000 Uiso R
H152 H 1.0264 0.6012 0.4951 0.0577 1.0000 Uiso R
H153 H 1.0924 0.5951 0.4661 0.0577 1.0000 Uiso R
H311 H 1.0280 0.7041 0.2965 0.0413 1.0000 Uiso R
H312 H 1.0018 0.6703 0.3343 0.0413 1.0000 Uiso R
H313 H 0.9946 0.5946 0.3013 0.0413 1.0000 Uiso R

loop_
_atom_site_aniso_label
_atom_site_aniso_U_11
_atom_site_aniso_U_22
_atom_site_aniso_U_33
_atom_site_aniso_U_23
_atom_site_aniso_U_13
_atom_site_aniso_U_12
I1 0.01559(16) 0.02195(18) 0.01706(17) 0.00120(13) 0.00225(12) -0.00091(15)
O2 0.0108(17) 0.024(2) 0.0153(18) 0.0018(15) 0.0013(14) -0.0001(16)
B2 0.015(3) 0.023(3) 0.011(3) -0.002(2) -0.001(2) -0.006(3)
O6 0.0170(18) 0.022(2) 0.0159(19) 0.0041(15) -0.0029(14) -0.0001(16)
C16 0.029(3) 0.024(3) 0.022(3) 0.008(2) 0.001(2) -0.001(3)
O5 0.0127(17) 0.0180(19) 0.0148(18) -0.0028(14) 0.0005(14) -0.0004(16)
I2 0.01838(17) 0.02159(18) 0.01794(17) -0.00138(14) -0.00079(13) -0.00354(15)
O4 0.043(3) 0.035(3) 0.029(2) -0.0054(19) 0.004(2) -0.017(2)
C15 0.034(4) 0.068(5) 0.035(4) -0.012(4) -0.007(3) -0.016(4)
C9 0.024(3) 0.018(3) 0.021(3) 0.004(2) 0.003(2) 0.006(2)
C10 0.018(3) 0.021(3) 0.017(3) 0.001(2) 0.001(2) 0.000(2)
C11 0.022(3) 0.026(3) 0.020(3) -0.001(2) -0.001(2) 0.004(3)
F2 0.0211(17) 0.044(2) 0.0237(18) -0.0036(16) 0.0073(14) -0.0027(16)
C12 0.036(3) 0.037(4) 0.024(3) 0.000(3) 0.008(3) 0.011(3)
C13 0.041(4) 0.036(4) 0.028(3) -0.014(3) 0.005(3) 0.007(3)
C14 0.036(3) 0.019(3) 0.034(4) -0.012(2) -0.003(3) 0.000(3)
B3 0.016(3) 0.021(3) 0.013(3) -0.003(2) -0.001(2) -0.001(3)
O9 0.0155(18) 0.0189(19) 0.020(2) -0.0002(15) 0.0037(15) 0.0002(16)
C24 0.023(3) 0.034(3) 0.024(3) -0.001(3) 0.013(2) 0.003(3)
O8 0.0150(17) 0.0122(17) 0.0185(19) 0.0014(14) -0.0023(14) 0.0002(15)
I3 0.02057(17) 0.01798(17) 0.01827(17) -0.00160(14) 0.00069(13) -0.00272(15)
O7 0.045(3) 0.017(2) 0.031(2) -0.0009(17) 0.002(2) -0.008(2)
C23 0.041(4) 0.042(4) 0.037(4) 0.005(3) 0.006(3) -0.014(3)
C17 0.021(3) 0.016(3) 0.018(3) 0.002(2) 0.002(2) 0.005(2)
C18 0.011(2) 0.021(3) 0.018(3) 0.002(2) 0.0008(19) 0.007(2)
C19 0.018(3) 0.028(3) 0.019(3) 0.001(2) 0.002(2) 0.003(3)
F3 0.0204(17) 0.0291(19) 0.033(2) 0.0028(15) -0.0105(14) -0.0027(15)
C20 0.021(3) 0.041(4) 0.024(3) 0.006(3) 0.002(2) 0.010(3)
C21 0.027(3) 0.024(3) 0.033(3) 0.006(3) 0.006(3) 0.009(3)
C22 0.027(3) 0.022(3) 0.031(3) -0.001(2) 0.007(3) -0.005(3)
B4 0.015(3) 0.019(3) 0.017(3) -0.001(2) 0.002(2) -0.003(3)
O12 0.0150(17) 0.0212(19) 0.0124(18) 0.0009(14) -0.0013(14) -0.0038(16)
C32 0.020(3) 0.040(4) 0.014(3) -0.003(2) -0.002(2) -0.003(3)
O11 0.0143(17) 0.0153(18) 0.0159(18) -0.0011(14) 0.0053(14) -0.0032(15)
B1 0.012(3) 0.022(3) 0.015(3) 0.005(2) 0.001(2) 0.001(3)
O3 0.0135(17) 0.0197(19) 0.0206(19) -0.0039(15) 0.0041(14) 0.0016(16)
C8 0.027(3) 0.032(3) 0.023(3) -0.006(3) 0.003(2) 0.008(3)
C2 0.016(2) 0.015(3) 0.014(3) -0.0010(19) 0.0045(19) 0.003(2)
C1 0.023(3) 0.024(3) 0.008(2) 0.001(2) 0.003(2) 0.001(2)
C6 0.012(2) 0.029(3) 0.024(3) -0.002(2) 0.000(2) -0.002(2)
C5 0.014(3) 0.042(4) 0.024(3) -0.001(3) -0.005(2) 0.003(3)
C4 0.022(3) 0.030(3) 0.023(3) 0.005(2) -0.002(2) 0.008(3)
C3 0.020(3) 0.023(3) 0.020(3) 0.004(2) 0.002(2) 0.002(2)
F1 0.0264(18) 0.0275(18) 0.037(2) 0.0168(15) 0.0008(15) -0.0008(16)
I4 0.01802(17) 0.01599(16) 0.01637(17) 0.00079(13) 0.00303(12) 0.00022(14)
O10 0.027(2) 0.023(2) 0.029(2) 0.0031(17) 0.0109(17) -0.0005(18)
C31 0.024(3) 0.035(4) 0.044(4) -0.004(3) 0.009(3) -0.011(3)
C25 0.018(3) 0.019(3) 0.011(2) -0.002(2) -0.0007(19) 0.003(2)
C26 0.012(2) 0.019(3) 0.015(3) 0.000(2) 0.0017(19) 0.000(2)
C27 0.016(3) 0.020(3) 0.022(3) -0.003(2) -0.001(2) 0.000(2)
F4 0.0312(18) 0.0181(16) 0.0283(18) -0.0055(14) 0.0070(14) -0.0020(15)
C28 0.032(3) 0.028(3) 0.021(3) -0.010(2) 0.008(2) 0.003(3)
C29 0.028(3) 0.033(3) 0.021(3) -0.004(2) 0.012(2) -0.003(3)
C30 0.019(3) 0.031(3) 0.024(3) 0.000(2) 0.007(2) -0.004(3)
O1 0.023(2) 0.020(2) 0.031(2) -0.0021(17) 0.0031(17) -0.0076(18)
C7 0.035(4) 0.024(3) 0.050(4) -0.007(3) 0.008(3) -0.005(3)

loop_
_atom_type_symbol
_atom_type_scat_dispersion_real
_atom_type_scat_dispersion_imag
_atom_type_scat_Cromer_Mann_a1
_atom_type_scat_Cromer_Mann_b1
_atom_type_scat_Cromer_Mann_a2
_atom_type_scat_Cromer_Mann_b2
_atom_type_scat_Cromer_Mann_a3
_atom_type_scat_Cromer_Mann_b3
_atom_type_scat_Cromer_Mann_a4
_atom_type_scat_Cromer_Mann_b4
_atom_type_scat_Cromer_Mann_c
_atom_type_scat_source
C 0.0033 0.0016 2.3100 20.8439 1.0200 10.2075 1.5886 0.5687 0.8650 51.6512 0.2156 'International Tables Vol C 4.2.6.8 and 6.1.1.4'
H 0.0000 0.0000 0.4930 10.5109 0.3229 26.1257 0.1402 3.1424 0.0408 57.7998 0.0030 'International Tables Vol C 4.2.6.8 and 6.1.1.4'
F 0.0171 0.0103 3.5392 10.2825 2.6412 4.2944 1.5170 0.2615 1.0243 26.1476 0.2776 'International Tables Vol C 4.2.6.8 and 6.1.1.4'
I -0.4742 1.8119 20.1472 4.3470 18.9949 0.3814 7.5138 27.7660 2.2735 66.8776 4.0712 'International Tables Vol C 4.2.6.8 and 6.1.1.4'
O 0.0106 0.0060 3.0485 13.2771 2.2868 5.7011 1.5463 0.3239 0.8670 32.9089 0.2508 'International Tables Vol C 4.2.6.8 and 6.1.1.4'
B 0.0013 0.0007 2.0545 23.2185 1.3326 1.0210 1.0979 60.3498 0.7068 0.1403 -0.1932 'International Tables Vol C 4.2.6.8 and 6.1.1.4'

loop_
_geom_angle_atom_site_label_1
_geom_angle_atom_site_label_2
_geom_angle_atom_site_label_3
_geom_angle
_geom_angle_publ_flag
O2 I1 C1 78.40(17) yes
O2 I1 O1 170.49(14) yes
C1 I1 O1 92.18(19) yes
I1 O2 B2 114.7(3) yes
I1 O2 B1 118.8(3) yes
B2 O2 B1 126.0(4) yes
O2 B2 O6 102.8(4) yes
O2 B2 O5 110.8(4) yes
O6 B2 O5 112.4(5) yes
O2 B2 C10 112.4(5) yes
O6 B2 C10 114.9(4) yes
O5 B2 C10 103.7(4) yes
B2 O6 C16 119.2(4) yes
O6 C16 H163 110.6 no
O6 C16 H162 109.2 no
H163 C16 H162 109.0 no
O6 C16 H161 110.0 no
H163 C16 H161 108.8 no
H162 C16 H161 109.3 no
B2 O5 I2 119.1(3) yes
B2 O5 B3 126.5(4) yes
I2 O5 B3 114.4(3) yes
O5 I2 O4 170.29(16) yes
O5 I2 C9 78.76(18) yes
O4 I2 C9 91.6(2) yes
I2 O4 C15 114.9(4) yes
O4 C15 H151 109.6 no
O4 C15 H152 109.5 no
H151 C15 H152 109.5 no
O4 C15 H153 109.2 no
H151 C15 H153 109.5 no
H152 C15 H153 109.5 no
I2 C9 C10 115.0(4) yes
I2 C9 C14 118.9(4) yes
C10 C9 C14 126.1(6) yes
B2 C10 C9 121.9(5) yes
B2 C10 C11 125.5(5) yes
C9 C10 C11 112.7(5) yes
C10 C11 F2 118.3(5) yes
C10 C11 C12 125.2(6) yes
F2 C11 C12 116.5(5) yes
C11 C12 C13 118.6(6) yes
C11 C12 H121 120.5 no
C13 C12 H121 120.9 no
C12 C13 C14 119.8(6) yes
C12 C13 H131 120.2 no
C14 C13 H131 120.1 no
C13 C14 C9 117.7(6) yes
C13 C14 H141 120.6 no
C9 C14 H141 121.7 no
O5 B3 O9 104.3(4) yes
O5 B3 O8 109.9(4) yes
O9 B3 O8 111.7(4) yes
O5 B3 C18 110.6(4) yes
O9 B3 C18 116.2(4) yes
O8 B3 C18 104.3(4) yes
B3 O9 C24 117.7(4) yes
O9 C24 H243 109.9 no
O9 C24 H242 110.7 no
H243 C24 H242 108.9 no
O9 C24 H241 110.8 no
H243 C24 H241 107.8 no
H242 C24 H241 108.6 no
B3 O8 I3 118.2(3) yes
B3 O8 B4 126.6(4) yes
I3 O8 B4 114.5(3) yes
O8 I3 O7 170.04(15) yes
O8 I3 C17 78.96(17) yes
O7 I3 C17 91.10(19) yes
I3 O7 C23 114.0(4) yes
O7 C23 H231 109.6 no
O7 C23 H232 109.6 no
H231 C23 H232 109.5 no
O7 C23 H233 109.2 no
H231 C23 H233 109.5 no
H232 C23 H233 109.5 no
I3 C17 C18 115.0(4) yes
I3 C17 C22 119.4(4) yes
C18 C17 C22 125.6(5) yes
B3 C18 C17 121.7(4) yes
B3 C18 C19 125.1(5) yes
C17 C18 C19 113.1(5) yes
C18 C19 F3 118.5(5) yes
C18 C19 C20 124.6(6) yes
F3 C19 C20 117.0(5) yes
C19 C20 C21 118.9(5) yes
C19 C20 H201 120.1 no
C21 C20 H201 121.0 no
C20 C21 C22 119.9(6) yes
C20 C21 H211 120.3 no
C22 C21 H211 119.8 no
C21 C22 C17 117.8(6) yes
C21 C22 H221 121.3 no
C17 C22 H221 120.8 no
O8 B4 O12 103.9(4) yes
O8 B4 O11 111.2(4) yes
O12 B4 O11 112.9(4) yes
O8 B4 C26 112.0(4) yes
O12 B4 C26 113.7(4) yes
O11 B4 C26 103.4(4) yes
B4 O12 C32 118.2(4) yes
O12 C32 H323 108.8 no
O12 C32 H322 109.6 no
H323 C32 H322 110.0 no
O12 C32 H321 109.8 no
H323 C32 H321 110.0 no
H322 C32 H321 108.6 no
B4 O11 B1 125.7(4) yes
B4 O11 I4 117.9(3) yes
B1 O11 I4 116.2(3) yes
O11 B1 O2 110.7(4) yes
O11 B1 O3 103.4(4) yes
O2 B1 O3 113.1(4) yes
O11 B1 C2 110.6(4) yes
O2 B1 C2 103.4(4) yes
O3 B1 C2 115.9(4) yes
B1 O3 C8 117.6(4) yes
O3 C8 H83 109.2 no
O3 C8 H82 110.3 no
H83 C8 H82 108.3 no
O3 C8 H81 111.6 no
H83 C8 H81 108.4 no
H82 C8 H81 109.0 no
B1 C2 C1 122.6(5) yes
B1 C2 C3 124.8(5) yes
C1 C2 C3 112.5(5) yes
I1 C1 C2 115.2(4) yes
I1 C1 C6 118.5(4) yes
C2 C1 C6 126.2(5) yes
C1 C6 C5 116.7(5) yes
C1 C6 H61 121.8 no
C5 C6 H61 121.5 no
C6 C5 C4 121.3(5) yes
C6 C5 H51 119.4 no
C4 C5 H51 119.3 no
C5 C4 C3 117.5(5) yes
C5 C4 H41 121.6 no
C3 C4 H41 120.9 no
C4 C3 C2 125.6(5) yes
C4 C3 F1 116.8(5) yes
C2 C3 F1 117.6(5) yes
O11 I4 O10 167.20(14) yes
O11 I4 C25 77.78(17) yes
O10 I4 C25 89.61(19) yes
I4 O10 C31 112.8(3) yes
O10 C31 H311 109.6 no
O10 C31 H312 109.2 no
H311 C31 H312 109.5 no
O10 C31 H313 109.7 no
H311 C31 H313 109.5 no
H312 C31 H313 109.5 no
I4 C25 C26 115.5(4) yes
I4 C25 C30 118.8(4) yes
C26 C25 C30 125.6(5) yes
B4 C26 C25 121.2(5) yes
B4 C26 C27 125.4(5) yes
C25 C26 C27 113.2(5) yes
C26 C27 F4 117.7(5) yes
C26 C27 C28 124.9(5) yes
F4 C27 C28 117.3(5) yes
C27 C28 C29 118.5(5) yes
C27 C28 H281 120.4 no
C29 C28 H281 121.1 no
C28 C29 C30 120.8(5) yes
C28 C29 H291 119.2 no
C30 C29 H291 120.0 no
C25 C30 C29 116.7(5) yes
C25 C30 H301 121.4 no
C29 C30 H301 121.9 no
I1 O1 C7 116.6(4) yes
O1 C7 H71 109.4 no
O1 C7 H72 109.5 no
H71 C7 H72 109.5 no
O1 C7 H73 109.6 no
H71 C7 H73 109.5 no
H72 C7 H73 109.5 no

loop_
_geom_bond_atom_site_label_1
_geom_bond_atom_site_label_2
_geom_bond_distance
_geom_bond_publ_flag
I1 O2 2.227(3) yes
I1 C1 2.125(5) yes
I1 O1 2.019(4) yes
O2 B2 1.496(6) yes
O2 B1 1.485(7) yes
B2 O6 1.443(7) yes
B2 O5 1.491(7) yes
B2 C10 1.641(8) yes
O6 C16 1.401(6) yes
C16 H163 0.960 no
C16 H162 0.963 no
C16 H161 0.955 no
O5 I2 2.193(3) yes
O5 B3 1.494(7) yes
I2 O4 2.036(4) yes
I2 C9 2.131(6) yes
O4 C15 1.402(8) yes
C15 H151 0.980 no
C15 H152 0.980 no
C15 H153 0.980 no
C9 C10 1.384(8) yes
C9 C14 1.379(8) yes
C10 C11 1.377(8) yes
C11 F2 1.365(6) yes
C11 C12 1.383(8) yes
C12 C13 1.383(9) yes
C12 H121 0.936 no
C13 C14 1.384(9) yes
C13 H131 0.931 no
C14 H141 0.927 no
B3 O9 1.442(7) yes
B3 O8 1.484(6) yes
B3 C18 1.630(8) yes
O9 C24 1.411(6) yes
C24 H243 0.958 no
C24 H242 0.957 no
C24 H241 0.956 no
O8 I3 2.200(3) yes
O8 B4 1.500(7) yes
I3 O7 2.045(4) yes
I3 C17 2.117(5) yes
O7 C23 1.423(8) yes
C23 H231 0.980 no
C23 H232 0.980 no
C23 H233 0.980 no
C17 C18 1.385(8) yes
C17 C22 1.371(8) yes
C18 C19 1.385(7) yes
C19 F3 1.367(6) yes
C19 C20 1.382(8) yes
C20 C21 1.368(9) yes
C20 H201 0.934 no
C21 C22 1.394(8) yes
C21 H211 0.936 no
C22 H221 0.930 no
B4 O12 1.431(7) yes
B4 O11 1.489(7) yes
B4 C26 1.642(8) yes
O12 C32 1.422(6) yes
C32 H323 0.964 no
C32 H322 0.958 no
C32 H321 0.962 no
O11 B1 1.505(7) yes
O11 I4 2.229(3) yes
B1 O3 1.441(7) yes
B1 C2 1.640(7) yes
O3 C8 1.408(6) yes
C8 H83 0.955 no
C8 H82 0.952 no
C8 H81 0.959 no
C2 C1 1.382(7) yes
C2 C3 1.382(7) yes
C1 C6 1.392(7) yes
C6 C5 1.377(8) yes
C6 H61 0.938 no
C5 C4 1.380(8) yes
C5 H51 0.935 no
C4 C3 1.384(7) yes
C4 H41 0.930 no
C3 F1 1.367(6) yes
I4 O10 2.009(4) yes
I4 C25 2.117(5) yes
O10 C31 1.417(7) yes
C31 H311 0.980 no
C31 H312 0.980 no
C31 H313 0.980 no
C25 C26 1.398(7) yes
C25 C30 1.388(8) yes
C26 C27 1.380(7) yes
C27 F4 1.365(6) yes
C27 C28 1.372(8) yes
C28 C29 1.388(8) yes
C28 H281 0.931 no
C29 C30 1.385(8) yes
C29 H291 0.926 no
C30 H301 0.934 no
O1 C7 1.405(8) yes
C7 H71 0.980 no
C7 H72 0.980 no
C7 H73 0.980 no

loop_
_geom_hbond_atom_site_label_D
_geom_hbond_atom_site_label_H
_geom_hbond_atom_site_label_A
_geom_hbond_site_symmetry_A
_geom_hbond_angle_DHA
_geom_hbond_distance_DH
_geom_hbond_distance_HA
_geom_hbond_distance_DA
_geom_hbond_publ_flag
C7 H72 O4 3_445 129.89(19) 0.98000 2.5000 3.219(8) yes
